data_7711688
loop_
_publ_author_name
'Huang, Yi'
'Huang, Junben'
'Zhang, Yong'

_publ_section_title
;
 Wide band gap thiophosphates ASrPS<sub>4</sub> (A = Li, Na, K, Rb, Cs):
 cation size effect induced successive structural transformation.
;
_journal_issue 39
_journal_name_full 'Dalton transactions (Cambridge, England : 2003)'
_journal_page_first 15067
_journal_page_last 15073
_journal_paper_doi 10.1039/d2dt02321k
_journal_volume 51
_journal_year 2022
_chemical_formula_moiety 'Li P S4 Sr'
_chemical_formula_sum 'Li P S4 Sr'
_chemical_formula_weight 253.77
_space_group_crystal_system tetragonal
_space_group_IT_number 142
_space_group_name_Hall '-I 4bd 2c'
_space_group_name_H-M_alt 'I 41/a c d :2'
_atom_sites_solution_primary dual
_audit_creation_date 2022-02-22
_audit_creation_method
;
Olex2 1.3
(compiled 2020.06.28 svn.raecde09e for OlexSys, GUI svn.r6132)
;
_audit_update_record
;
2022-04-19 deposited with the CCDC.	2022-09-16 downloaded from the CCDC.
;
_cell_angle_alpha 90
_cell_angle_beta 90
_cell_angle_gamma 90
_cell_formula_units_Z 16
_cell_length_a 11.5042(6)
_cell_length_b 11.5042(6)
_cell_length_c 19.9690(18)
_cell_measurement_reflns_used 3289
_cell_measurement_temperature 273.15
_cell_measurement_theta_max 27.44
_cell_measurement_theta_min 3.53
_cell_volume 2642.8(3)
_computing_cell_refinement 'SAINT V8.40B (?, 2016)'
_computing_data_reduction 'SAINT V8.40B (?, 2016)'
_computing_molecular_graphics 'Olex2 1.3 (Dolomanov et al., 2009)'
_computing_publication_material 'Olex2 1.3 (Dolomanov et al., 2009)'
_computing_structure_refinement 'XL  (Sheldrick, 2008)'
_computing_structure_solution 'SHELXT 2018/2 (Sheldrick, 2018)'
_diffrn_ambient_temperature 273.15
_diffrn_measured_fraction_theta_full 0.975
_diffrn_measured_fraction_theta_max 0.980
_diffrn_measurement_device_type 'Bruker APEX-II CCD'
_diffrn_measurement_method '\f and \w scans'
_diffrn_radiation_type MoK\a
_diffrn_radiation_wavelength 0.71073
_diffrn_reflns_av_R_equivalents 0.0872
_diffrn_reflns_av_unetI/netI 0.0630
_diffrn_reflns_Laue_measured_fraction_full 0.975
_diffrn_reflns_Laue_measured_fraction_max 0.980
_diffrn_reflns_limit_h_max 14
_diffrn_reflns_limit_h_min -14
_diffrn_reflns_limit_k_max 14
_diffrn_reflns_limit_k_min -14
_diffrn_reflns_limit_l_max 25
_diffrn_reflns_limit_l_min -25
_diffrn_reflns_number 8954
_diffrn_reflns_point_group_measured_fraction_full 0.975
_diffrn_reflns_point_group_measured_fraction_max 0.980
_diffrn_reflns_theta_full 25.242
_diffrn_reflns_theta_max 27.491
_diffrn_reflns_theta_min 3.230
_diffrn_source_current 1.4
_diffrn_source_power 0.07
_diffrn_source_voltage 50.0
_diffrn_standards_number 0
_exptl_absorpt_coefficient_mu 9.529
_exptl_absorpt_correction_T_max 0.7456
_exptl_absorpt_correction_T_min 0.4790
_exptl_absorpt_correction_type multi-scan
_exptl_crystal_colour 'clear light colourless'
_exptl_crystal_colour_lustre clear
_exptl_crystal_colour_modifier light
_exptl_crystal_colour_primary colourless
_exptl_crystal_density_diffrn 2.551
_exptl_crystal_description block
_exptl_crystal_F_000 1920
_exptl_crystal_size_max 0.14
_exptl_crystal_size_mid 0.12
_exptl_crystal_size_min 0.115
_refine_diff_density_max 0.374
_refine_diff_density_min -0.464
_refine_diff_density_rms 0.094
_refine_ls_extinction_method none
_refine_ls_goodness_of_fit_ref 1.002
_refine_ls_hydrogen_treatment undef
_refine_ls_matrix_type full
_refine_ls_number_parameters 34
_refine_ls_number_reflns 748
_refine_ls_number_restraints 0
_refine_ls_restrained_S_all 1.002
_refine_ls_R_factor_all 0.0397
_refine_ls_R_factor_gt 0.0236
_refine_ls_shift/su_max 0.000
_refine_ls_shift/su_mean 0.000
_refine_ls_structure_factor_coef Fsqd
_refine_ls_weighting_details 'w=1/[\s^2^(Fo^2^)] where P=(Fo^2^+2Fc^2^)/3'
_refine_ls_weighting_scheme calc
_refine_ls_wR_factor_gt 0.0636
_refine_ls_wR_factor_ref 0.0710
_reflns_Friedel_coverage 0.000
_reflns_number_gt 536
_reflns_number_total 748
_reflns_threshold_expression 'I > 2\s(I)'
_cod_data_source_file d2dt02321k2.cif
_cod_data_source_block LiSrPS4
_cod_original_cell_volume 2642.8(4)
_cod_original_sg_symbol_H-M 'I 41/a c d'
_cod_database_code 7711688
_shelx_shelxl_version_number 2016/6
_shelx_space_group_comment
;
The symmetry employed for this shelxl refinement is uniquely defined
by the following loop, which should always be used as a source of
symmetry information in preference to the above space-group names.
They are only intended as comments.
;
_shelx_estimated_absorpt_t_max 0.407
_shelx_estimated_absorpt_t_min 0.349
_olex2_refinement_description
;
;
_olex2_submission_special_instructions 'No special instructions were received'

loop_
_space_group_symop_operation_xyz
'x, y, z'
'-x+1/2, -y, z+1/2'
'-y+1/4, x+3/4, z+1/4'
'y+1/4, -x+1/4, z+3/4'
'-x+1/2, y, -z'
'x, -y, -z+1/2'
'y+1/4, x+3/4, -z+3/4'
'-y+1/4, -x+1/4, -z+1/4'
'x+1/2, y+1/2, z+1/2'
'-x+1, -y+1/2, z+1'
'-y+3/4, x+5/4, z+3/4'
'y+3/4, -x+3/4, z+5/4'
'-x+1, y+1/2, -z+1/2'
'x+1/2, -y+1/2, -z+1'
'y+3/4, x+5/4, -z+5/4'
'-y+3/4, -x+3/4, -z+3/4'
'-x, -y, -z'
'x-1/2, y, -z-1/2'
'y-1/4, -x-3/4, -z-1/4'
'-y-1/4, x-1/4, -z-3/4'
'x-1/2, -y, z'
'-x, y, z-1/2'
'-y-1/4, -x-3/4, z-3/4'
'y-1/4, x-1/4, z-1/4'
'-x+1/2, -y+1/2, -z+1/2'
'x, y+1/2, -z'
'y+1/4, -x-1/4, -z+1/4'
'-y+1/4, x+1/4, -z-1/4'
'x, -y+1/2, z+1/2'
'-x+1/2, y+1/2, z'
'-y+1/4, -x-1/4, z-1/4'
'y+1/4, x+1/4, z+1/4'

loop_
_atom_site_label
_atom_site_type_symbol
_atom_site_fract_x
_atom_site_fract_y
_atom_site_fract_z
_atom_site_U_iso_or_equiv
_atom_site_adp_type
_atom_site_occupancy
_atom_site_site_symmetry_order
_atom_site_calc_flag
_atom_site_refinement_flags_posn
_atom_site_refinement_flags_adp
_atom_site_refinement_flags_occupancy
_atom_site_disorder_assembly
_atom_site_disorder_group
Sr2 Sr 0.500000 0.750000 0.625000 0.0183(2) Uani 1 4 d S T P . .
Sr1 Sr 0.000000 0.750000 0.625000 0.0196(2) Uani 1 4 d S T P . .
P1 P 0.250000 0.71546(9) 0.500000 0.0143(2) Uani 1 2 d S T P . .
S1 S 0.10315(6) 0.61568(7) 0.49747(4) 0.0191(2) Uani 1 1 d . . . . .
S2 S 0.24719(7) 0.81655(6) 0.58371(4) 0.0211(2) Uani 1 1 d . . . . .
Li1 Li 0.250000 0.9668(9) 0.500000 0.040(2) Uani 1 2 d S T P . .

loop_
_atom_site_aniso_label
_atom_site_aniso_U_11
_atom_site_aniso_U_22
_atom_site_aniso_U_33
_atom_site_aniso_U_23
_atom_site_aniso_U_13
_atom_site_aniso_U_12
Sr2 0.0195(3) 0.0195(3) 0.0160(4) 0.000 0.000 -0.00015(19)
Sr1 0.0206(3) 0.0206(3) 0.0175(4) 0.000 0.000 0.000
P1 0.0164(5) 0.0142(5) 0.0124(5) 0.000 -0.0011(5) 0.000
S1 0.0181(4) 0.0179(4) 0.0213(4) 0.0005(3) -0.0011(3) -0.0027(3)
S2 0.0204(4) 0.0230(4) 0.0200(4) -0.0071(3) -0.0006(3) 0.0003(3)
Li1 0.043(6) 0.021(4) 0.056(7) 0.000 0.001(5) 0.000

loop_
_atom_type_symbol
_atom_type_description
_atom_type_scat_dispersion_real
_atom_type_scat_dispersion_imag
_atom_type_scat_source
Li Li -0.0003 0.0001 'International Tables Vol C Tables 4.2.6.8 and 6.1.1.4'
P P 0.1023 0.0942 'International Tables Vol C Tables 4.2.6.8 and 6.1.1.4'
S S 0.1246 0.1234 'International Tables Vol C Tables 4.2.6.8 and 6.1.1.4'
Sr Sr -1.5307 3.2498 'International Tables Vol C Tables 4.2.6.8 and 6.1.1.4'

loop_
_geom_angle_atom_site_label_1
_geom_angle_atom_site_label_2
_geom_angle_atom_site_label_3
_geom_angle
_geom_angle_site_symmetry_1
_geom_angle_site_symmetry_3
_geom_angle_publ_flag
S1 Sr2 S1 170.70(3) 5_556 3_655 ?
S1 Sr2 S1 170.70(3) 14_565 12_454 ?
S1 Sr2 S1 103.69(3) 5_556 12_454 ?
S1 Sr2 S1 103.69(3) 3_655 14_565 ?
S1 Sr2 S1 77.09(3) 5_556 14_565 ?
S1 Sr2 S1 77.09(3) 3_655 12_454 ?
S2 Sr2 S1 63.934(19) . 5_556 ?
S2 Sr2 S1 80.74(2) . 12_454 ?
S2 Sr2 S1 80.74(2) 8_666 14_565 ?
S2 Sr2 S1 80.74(2) 15_445 5_556 ?
S2 Sr2 S1 125.066(18) 8_666 5_556 ?
S2 Sr2 S1 125.066(18) 15_445 14_565 ?
S2 Sr2 S1 91.48(2) 8_666 12_454 ?
S2 Sr2 S1 91.48(2) 15_445 3_655 ?
S2 Sr2 S1 63.934(19) 15_445 12_454 ?
S2 Sr2 S1 63.934(19) 8_666 3_655 ?
S2 Sr2 S1 91.48(2) . 14_565 ?
S2 Sr2 S1 80.74(2) 10_564 3_655 ?
S2 Sr2 S1 63.934(19) 10_564 14_565 ?
S2 Sr2 S1 125.066(18) . 3_655 ?
S2 Sr2 S1 125.066(18) 10_564 12_454 ?
S2 Sr2 S1 91.48(2) 10_564 5_556 ?
S2 Sr2 S2 149.34(3) 10_564 . ?
S2 Sr2 S2 121.86(3) 8_666 10_564 ?
S2 Sr2 S2 121.86(3) 15_445 . ?
S2 Sr2 S2 67.17(3) 10_564 15_445 ?
S2 Sr2 S2 149.34(3) 8_666 15_445 ?
S2 Sr2 S2 67.17(3) 8_666 . ?
S1 Sr1 S1 129.110(17) . 27_466 ?
S1 Sr1 S1 129.110(17) 10_464 27_466 ?
S1 Sr1 S1 129.110(17) 20_667 10_464 ?
S1 Sr1 S1 129.110(17) . 20_667 ?
S1 Sr1 S1 74.83(3) . 10_464 ?
S1 Sr1 S1 74.83(3) 20_667 27_466 ?
S2 Sr1 S1 90.54(2) 20_667 27_466 ?
S2 Sr1 S1 70.935(19) 10_464 27_466 ?
S2 Sr1 S1 64.050(19) 20_667 20_667 ?
S2 Sr1 S1 70.935(19) . 20_667 ?
S2 Sr1 S1 90.54(2) 10_464 . ?
S2 Sr1 S1 139.01(2) 10_464 20_667 ?
S2 Sr1 S1 139.01(2) . 27_466 ?
S2 Sr1 S1 139.01(2) 20_667 . ?
S2 Sr1 S1 64.050(19) 27_466 27_466 ?
S2 Sr1 S1 64.050(19) 10_464 10_464 ?
S2 Sr1 S1 64.049(19) . . ?
S2 Sr1 S1 139.01(2) 27_466 10_464 ?
S2 Sr1 S1 90.54(2) 27_466 20_667 ?
S2 Sr1 S1 70.935(19) 27_466 . ?
S2 Sr1 S1 70.935(19) 20_667 10_464 ?
S2 Sr1 S1 90.536(19) . 10_464 ?
S2 Sr1 S2 94.168(7) 10_464 20_667 ?
S2 Sr1 S2 94.168(7) . 20_667 ?
S2 Sr1 S2 148.72(3) . 10_464 ?
S2 Sr1 S2 94.168(7) . 27_466 ?
S2 Sr1 S2 148.72(3) 20_667 27_466 ?
S2 Sr1 S2 94.168(7) 10_464 27_466 ?
P1 P1 S1 0(10) 5_556 . ?
P1 P1 S1 0(10) 5_556 5_556 ?
P1 P1 S2 0(10) 5_556 . ?
P1 P1 S2 0(10) 5_556 5_556 ?
P1 P1 Li1 0(10) 5_556 26_546 ?
S1 P1 S1 111.64(7) . 5_556 ?
S1 P1 Li1 55.82(3) 5_556 26_546 ?
S1 P1 Li1 55.82(3) . 26_546 ?
S2 P1 S1 109.15(3) . . ?
S2 P1 S1 108.28(3) . 5_556 ?
S2 P1 S1 108.28(3) 5_556 . ?
S2 P1 S1 109.15(3) 5_556 5_556 ?
S2 P1 S2 110.35(7) 5_556 . ?
S2 P1 Li1 124.82(3) . 26_546 ?
S2 P1 Li1 124.82(3) 5_556 26_546 ?
Sr2 S1 Sr1 104.04(2) 11_544 . ?
P1 S1 Sr2 93.18(3) . 11_544 ?
P1 S1 Sr2 93.18(3) 5_556 11_544 ?
P1 S1 Sr1 90.89(3) . . ?
P1 S1 Sr1 90.89(3) 5_556 . ?
P1 S1 P1 0.00(5) 5_556 . ?
P1 S1 Li1 79.55(18) . 26_546 ?
P1 S1 Li1 79.55(18) 5_556 26_546 ?
Li1 S1 Sr2 129.39(3) 26_546 11_544 ?
Li1 S1 Sr1 125.88(3) 26_546 . ?
Sr1 S2 Sr2 137.26(3) . . ?
P1 S2 Sr2 93.55(3) . . ?
P1 S2 Sr2 93.55(3) 5_556 . ?
P1 S2 Sr1 95.34(3) 5_556 . ?
P1 S2 Sr1 95.34(3) . . ?
P1 S2 P1 0.00(5) 5_556 . ?
P1 S2 Li1 80.78(18) 5_556 . ?
P1 S2 Li1 80.78(18) . . ?
Li1 S2 Sr2 110.35(3) . . ?
Li1 S2 Sr1 112.32(3) . . ?
S1 Li1 P1 44.63(17) 30 26_556 ?
S1 Li1 P1 44.63(17) 26_556 26_556 ?
S1 Li1 S1 89.3(3) 30 26_556 ?
S2 Li1 P1 135.96(17) 5_556 26_556 ?
S2 Li1 P1 135.96(17) . 26_556 ?
S2 Li1 S1 119.18(3) . 26_556 ?
S2 Li1 S1 119.18(3) 5_556 30 ?
S2 Li1 S1 122.39(2) . 30 ?
S2 Li1 S1 122.39(2) 5_556 26_556 ?
S2 Li1 S2 88.1(3) 5_556 . ?

loop_
_geom_bond_atom_site_label_1
_geom_bond_atom_site_label_2
_geom_bond_distance
_geom_bond_site_symmetry_2
_geom_bond_publ_flag
Sr2 S1 3.1267(8) 5_556 ?
Sr2 S1 3.1267(8) 3_655 ?
Sr2 S1 3.1267(8) 14_565 ?
Sr2 S1 3.1267(8) 12_454 ?
Sr2 S2 3.1184(8) 8_666 ?
Sr2 S2 3.1184(8) 15_445 ?
Sr2 S2 3.1184(8) 10_564 ?
Sr2 S2 3.1185(8) . ?
Sr1 S1 3.2065(8) 20_667 ?
Sr1 S1 3.2065(8) 27_466 ?
Sr1 S1 3.2065(8) . ?
Sr1 S1 3.2065(8) 10_464 ?
Sr1 S2 3.0582(8) 20_667 ?
Sr1 S2 3.0582(8) 27_466 ?
Sr1 S2 3.0582(8) . ?
Sr1 S2 3.0582(8) 10_464 ?
P1 P1 0.000(2) 5_556 ?
P1 S1 2.0430(10) . ?
P1 S1 2.0431(10) 5_556 ?
P1 S2 2.0367(10) 5_556 ?
P1 S2 2.0367(10) . ?
P1 Li1 2.860(10) 26_546 ?
S1 Li1 2.406(7) 26_546 ?
S2 Li1 2.405(7) . ?
